data_4304079
loop_
_publ_author_name
'Xiuli Wang'
'Yanfeng Bi'
'Baokuan Chen'
'Hongyan Lin'
'Guocheng Liu'

_publ_contact_author_email wangxiuli@bhu.edu.cn
_publ_contact_author_name 'Prof Dr Xiu-Li Wang'
_publ_section_title
;
Self-Assembly of Organic-Inorganic Hybrid Materials Constructed from
Eight-Connected Coordination Polymer Hosts with Nanotube Channels and
Polyoxometalate Guests As Templates
;
_journal_name_full 'Inorganic Chemistry'
_journal_page_first 2442
_journal_page_last 2448
_journal_paper_doi 10.1021/ic7014513
_journal_volume 47
_journal_year 2008
_chemical_formula_sum 'C52 H95.5 Cl Cu2 Mo12 N8 O62 P'
_chemical_formula_weight 3169.64
_chemical_name_systematic
; 
 ? 
;
_space_group_IT_number 86
_symmetry_cell_setting tetragonal
_symmetry_space_group_name_Hall '-P 4bc'
_symmetry_space_group_name_H-M 'P 42/n :2'
_atom_sites_solution_hydrogens geom
_atom_sites_solution_primary direct
_atom_sites_solution_secondary difmap
_audit_creation_method SHELXL-97
_cell_angle_alpha 90.00
_cell_angle_beta 90.00
_cell_angle_gamma 90.00
_cell_formula_units_Z 4
_cell_length_a 24.2146(12)
_cell_length_b 24.2146(12)
_cell_length_c 18.6339(12)
_cell_measurement_temperature 293(2)
_cell_volume 10925.9(10)
_computing_structure_refinement 'SHELXL-97 (Sheldrick, 1997)'
_computing_structure_solution 'SHELXS-97 (Sheldrick, 1990)'
_diffrn_ambient_temperature 293(2)
_diffrn_measured_fraction_theta_full 0.984
_diffrn_measured_fraction_theta_max 0.984
_diffrn_measurement_device_type 'Bruker APEX area-detector diffractometer'
_diffrn_measurement_method '\f and \w scan'
_diffrn_radiation_monochromator graphite
_diffrn_radiation_source 'fine-focus sealed tube'
_diffrn_radiation_type MoK\a
_diffrn_radiation_wavelength 0.71073
_diffrn_reflns_av_R_equivalents 0.0654
_diffrn_reflns_av_sigmaI/netI 0.0471
_diffrn_reflns_limit_h_max 28
_diffrn_reflns_limit_h_min -27
_diffrn_reflns_limit_k_max 28
_diffrn_reflns_limit_k_min -28
_diffrn_reflns_limit_l_max 16
_diffrn_reflns_limit_l_min -22
_diffrn_reflns_number 53253
_diffrn_reflns_theta_full 25.00
_diffrn_reflns_theta_max 25.00
_diffrn_reflns_theta_min 1.62
_diffrn_standards_decay_% 0
_diffrn_standards_interval_time 0
_diffrn_standards_number 0
_exptl_absorpt_coefficient_mu 1.841
_exptl_absorpt_correction_T_max 0.6876
_exptl_absorpt_correction_T_min 0.6461
_exptl_absorpt_correction_type multi-scan
_exptl_crystal_colour dark-green
_exptl_crystal_density_diffrn 1.927
_exptl_crystal_density_method 'not measured'
_exptl_crystal_description block
_exptl_crystal_F_000 6214
_exptl_crystal_size_max 0.26
_exptl_crystal_size_mid 0.25
_exptl_crystal_size_min 0.22
_refine_diff_density_max 1.021
_refine_diff_density_min -1.180
_refine_diff_density_rms 0.138
_refine_ls_extinction_coef 0.00006(2)
_refine_ls_extinction_expression Fc^*^=kFc[1+0.001xFc^2^\l^3^/sin(2\q)]^-1/4^
_refine_ls_extinction_method SHELXL
_refine_ls_goodness_of_fit_ref 1.099
_refine_ls_hydrogen_treatment constr
_refine_ls_matrix_type full
_refine_ls_number_parameters 555
_refine_ls_number_reflns 9475
_refine_ls_number_restraints 331
_refine_ls_restrained_S_all 1.140
_refine_ls_R_factor_all 0.1247
_refine_ls_R_factor_gt 0.0720
_refine_ls_shift/su_max 0.001
_refine_ls_shift/su_mean 0.000
_refine_ls_structure_factor_coef Fsqd
_refine_ls_weighting_details 'calc w=1/[\s^2^(Fo^2^)+(0.0975P)^2^+26.4050P] where P=(Fo^2^+2Fc^2^)/3'
_refine_ls_weighting_scheme calc
_refine_ls_wR_factor_gt 0.1804
_refine_ls_wR_factor_ref 0.2161
_reflns_number_gt 5436
_reflns_number_total 9475
_reflns_threshold_expression >2sigma(I)
_cod_data_source_file ic7014513-file003_2.cif
_cod_data_source_block compound_2
_cod_depositor_comments
;
The following automatic conversions were performed:
'_symmetry_cell_setting' value 'Tetragonal' changed to 'tetragonal'
according to '/home/saulius/struct/CIF-dictionaries/cif_core.dic'
dictionary named 'cif_core.dic' version 2.4.1 from 2010-06-29.

Automatic conversion script
Id: cif_fix_enum 1527 2010-12-29 10:47:43Z saulius 
;
_cod_original_sg_symbol_H-M 'P 42/n'
_cod_original_formula_sum 'C52 H95.50 Cl Cu2 Mo12 N8 O62 P'
_cod_database_code 4304079

loop_
_symmetry_equiv_pos_as_xyz
'x, y, z'
'-x+1/2, -y+1/2, z'
'-y, x+1/2, z+1/2'
'y+1/2, -x, z+1/2'
'-x, -y, -z'
'x-1/2, y-1/2, -z'
'y, -x-1/2, -z-1/2'
'-y-1/2, x, -z-1/2'

loop_
_atom_site_label
_atom_site_type_symbol
_atom_site_fract_x
_atom_site_fract_y
_atom_site_fract_z
_atom_site_U_iso_or_equiv
_atom_site_adp_type
_atom_site_occupancy
_atom_site_symmetry_multiplicity
_atom_site_calc_flag
_atom_site_refinement_flags
_atom_site_disorder_assembly
_atom_site_disorder_group
Mo1 Mo 0.59406(4) 0.57793(4) 0.60614(5) 0.0711(3) Uani 1 1 d . . .
Mo2 Mo 0.44901(5) 0.59587(4) 0.62884(6) 0.0851(4) Uani 1 1 d . . .
Mo3 Mo 0.40887(5) 0.40484(5) 0.58452(7) 0.0904(4) Uani 1 1 d . . .
Mo4 Mo 0.35687(5) 0.52922(5) 0.50740(7) 0.0898(4) Uani 1 1 d . . .
Mo5 Mo 0.51273(6) 0.47122(5) 0.68718(6) 0.0927(4) Uani 1 1 d . . .
Mo6 Mo 0.45123(6) 0.63130(5) 0.44220(8) 0.1082(5) Uani 1 1 d . . .
P1 P 0.5000 0.5000 0.5000 0.0636(10) Uani 1 2 d S . .
O1 O 0.4521(5) 0.5442(5) 0.5215(6) 0.058(3) Uani 0.50 1 d PU . .
O2 O 0.4859(6) 0.4755(5) 0.4326(7) 0.063(3) Uani 0.50 1 d PU . .
O3 O 0.5525(5) 0.5241(5) 0.5095(6) 0.053(3) Uani 0.50 1 d PU . .
O4 O 0.4900(5) 0.4552(5) 0.5639(6) 0.052(3) Uani 0.50 1 d PU . .
O5 O 0.4261(4) 0.6907(3) 0.4137(5) 0.092(2) Uani 1 1 d U . .
O6 O 0.3576(4) 0.4817(4) 0.4302(5) 0.096(2) Uani 1 1 d U . .
O7 O 0.6008(3) 0.6117(4) 0.5200(5) 0.092(2) Uani 1 1 d U . .
O8 O 0.2905(4) 0.5423(4) 0.5156(5) 0.115(3) Uani 1 1 d U . .
O9 O 0.3640(4) 0.4640(3) 0.5697(5) 0.097(3) Uani 1 1 d U . .
O10 O 0.5287(4) 0.6118(4) 0.6281(5) 0.094(2) Uani 1 1 d U . .
O11 O 0.4639(4) 0.5364(4) 0.6859(4) 0.097(2) Uani 1 1 d U . .
O12 O 0.4280(4) 0.6429(3) 0.6864(5) 0.103(3) Uani 1 1 d U . .
O13 O 0.5705(4) 0.5182(4) 0.6725(4) 0.097(2) Uani 1 1 d U . .
O14 O 0.3651(4) 0.3589(4) 0.6191(5) 0.112(3) Uani 1 1 d U . .
O15 O 0.5139(4) 0.4608(4) 0.7741(5) 0.110(3) Uani 1 1 d U . .
O16 O 0.4415(5) 0.4327(5) 0.6649(7) 0.141(4) Uani 1 1 d U . .
O17 O 0.6380(5) 0.6126(4) 0.6575(6) 0.131(4) Uani 1 1 d U . .
O18 O 0.4506(5) 0.6401(5) 0.5386(6) 0.131(3) Uani 1 1 d U . .
O19 O 0.5254(4) 0.6407(5) 0.4302(6) 0.130(3) Uani 1 1 d U . .
O20 O 0.3843(5) 0.5672(5) 0.5939(6) 0.137(4) Uani 1 1 d U . .
O21 O 0.3848(5) 0.5875(5) 0.4546(6) 0.141(4) Uani 1 1 d U . .
O22 O 0.5467(4) 0.4111(5) 0.6501(7) 0.140(4) Uani 1 1 d U . .
Cu1 Cu 0.57327(7) 0.41536(6) 0.01327(8) 0.0847(4) Uani 1 1 d . . .
Cl1 Cl 0.5000 0.5000 0.0000 0.0732(10) Uani 1 2 d S . .
C1 C 0.4954(5) 0.3961(5) 0.1336(6) 0.079(3) Uani 1 1 d U . .
H1 H 0.5001 0.4339 0.1402 0.079 Uiso 1 1 calc R . .
C2 C 0.4611(5) 0.3698(5) 0.1786(6) 0.077(3) Uani 1 1 d U . .
H2 H 0.4440 0.3887 0.2159 0.077 Uiso 1 1 calc R . .
C3 C 0.4514(5) 0.3140(5) 0.1687(6) 0.074(3) Uani 1 1 d U . .
C4 C 0.4799(5) 0.2882(5) 0.1151(7) 0.088(3) Uani 1 1 d U . .
H4 H 0.4756 0.2505 0.1076 0.088 Uiso 1 1 calc R . .
C5 C 0.5150(5) 0.3183(5) 0.0722(7) 0.088(3) Uani 1 1 d U . .
H5 H 0.5338 0.3000 0.0359 0.088 Uiso 1 1 calc R . .
C6 C 0.6139(5) 0.4833(5) -0.1070(6) 0.085(3) Uani 1 1 d U . .
H6 H 0.5765 0.4870 -0.1172 0.085 Uiso 1 1 calc R . .
C7 C 0.6522(5) 0.5102(6) -0.1500(7) 0.093(4) Uani 1 1 d U . .
H7 H 0.6401 0.5334 -0.1865 0.093 Uiso 1 1 calc R . .
C8 C 0.7074(6) 0.5029(7) -0.1393(8) 0.108(4) Uani 1 1 d U . .
C9 C 0.7222(7) 0.4696(7) -0.0825(9) 0.122(5) Uani 1 1 d U . .
H9 H 0.7595 0.4634 -0.0736 0.122 Uiso 1 1 calc R . .
C10 C 0.6845(6) 0.4457(7) -0.0397(9) 0.111(4) Uani 1 1 d U . .
H10 H 0.6964 0.4243 -0.0013 0.111 Uiso 1 1 calc R . .
C11 C 0.4103(6) 0.2820(6) 0.2156(7) 0.096(4) Uani 1 1 d U . .
H11A H 0.3923 0.3078 0.2479 0.096 Uiso 1 1 calc R . .
H11B H 0.3820 0.2663 0.1849 0.096 Uiso 1 1 calc R . .
C12 C 0.4353(7) 0.2361(6) 0.2596(8) 0.113(5) Uani 1 1 d U . .
H12A H 0.4057 0.2157 0.2824 0.113 Uiso 1 1 calc R . .
H12B H 0.4542 0.2110 0.2274 0.113 Uiso 1 1 calc R . .
C13 C 0.4723(7) 0.2530(6) 0.3122(9) 0.120(5) Uani 1 1 d U . .
H13A H 0.4537 0.2796 0.3428 0.120 Uiso 1 1 calc R . .
H13B H 0.5025 0.2722 0.2889 0.120 Uiso 1 1 calc R . .
C14 C 0.6106(6) 0.4973(7) 0.1156(8) 0.110(4) Uani 1 1 d U . .
H14 H 0.5891 0.5199 0.0865 0.110 Uiso 1 1 calc R . .
C15 C 0.6381(7) 0.5218(8) 0.1724(9) 0.123(5) Uani 1 1 d U . .
H15 H 0.6373 0.5597 0.1800 0.123 Uiso 1 1 calc R . .
C16 C 0.6670(5) 0.4866(7) 0.2174(7) 0.095(4) Uani 1 1 d U . .
C17 C 0.6693(7) 0.4359(8) 0.2022(10) 0.130(5) Uani 1 1 d U . .
H17 H 0.6892 0.4124 0.2319 0.130 Uiso 1 1 calc R . .
C18 C 0.6428(7) 0.4143(8) 0.1423(10) 0.136(6) Uani 1 1 d U . .
H18 H 0.6464 0.3769 0.1316 0.136 Uiso 1 1 calc R . .
C19 C 0.5675(7) 0.3529(6) -0.1246(8) 0.111(4) Uani 1 1 d U . .
H19 H 0.6058 0.3543 -0.1211 0.111 Uiso 1 1 calc R . .
C20 C 0.5457(7) 0.3257(6) -0.1836(8) 0.106(4) Uani 1 1 d U . .
H20 H 0.5688 0.3093 -0.2171 0.106 Uiso 1 1 calc R . .
C21 C 0.4934(8) 0.3237(6) -0.1912(8) 0.109(4) Uani 1 1 d U . .
C22 C 0.4602(7) 0.3471(7) -0.1390(9) 0.115(5) Uani 1 1 d U . .
H22 H 0.4221 0.3439 -0.1425 0.115 Uiso 1 1 calc R . .
C23 C 0.4835(6) 0.3759(6) -0.0809(8) 0.101(4) Uani 1 1 d U . .
H23 H 0.4607 0.3940 -0.0483 0.101 Uiso 1 1 calc R . .
C24 C 0.4898(11) 0.1972(10) -0.2177(12) 0.172(8) Uani 1 1 d U . .
H24A H 0.4815 0.1698 -0.1814 0.172 Uiso 1 1 calc R . .
H24B H 0.5187 0.2207 -0.1985 0.172 Uiso 1 1 calc R . .
C25 C 0.4462(10) 0.2274(10) -0.2263(13) 0.174(8) Uani 1 1 d U . .
H25A H 0.4268 0.2313 -0.1810 0.174 Uiso 1 1 calc R . .
H25B H 0.4214 0.2101 -0.2605 0.174 Uiso 1 1 calc R . .
C26 C 0.4652(9) 0.2871(8) -0.2553(10) 0.146(6) Uani 1 1 d U . .
H26A H 0.4334 0.3066 -0.2742 0.146 Uiso 1 1 calc R . .
H26B H 0.4915 0.2824 -0.2940 0.146 Uiso 1 1 calc R . .
N1 N 0.5235(4) 0.3724(4) 0.0801(5) 0.075(2) Uani 1 1 d U . .
N2 N 0.6297(4) 0.4519(4) -0.0507(5) 0.078(2) Uani 1 1 d U . .
N3 N 0.6125(4) 0.4463(5) 0.1004(5) 0.087(3) Uani 1 1 d U . .
N4 N 0.5388(4) 0.3773(4) -0.0723(6) 0.088(3) Uani 1 1 d U . .
OW1 O 0.6459(7) 0.3247(6) 0.0159(9) 0.191(6) Uiso 1 1 d D . .
OW2 O 0.2906(8) 0.6357(8) 0.2798(11) 0.229 Uiso 1 1 d . . .
OW3 O 0.6787(8) 0.2333(7) -0.0330(11) 0.229 Uiso 1 1 d D . .

loop_
_atom_site_aniso_label
_atom_site_aniso_U_11
_atom_site_aniso_U_22
_atom_site_aniso_U_33
_atom_site_aniso_U_23
_atom_site_aniso_U_13
_atom_site_aniso_U_12
Mo1 0.0696(6) 0.0744(6) 0.0692(6) -0.0104(5) -0.0160(5) -0.0086(5)
Mo2 0.1173(9) 0.0702(6) 0.0678(6) -0.0095(5) -0.0202(6) -0.0075(6)
Mo3 0.0779(7) 0.0751(7) 0.1183(9) 0.0020(6) -0.0141(6) -0.0148(5)
Mo4 0.0692(7) 0.0859(7) 0.1141(9) 0.0084(6) -0.0296(6) -0.0137(5)
Mo5 0.1278(10) 0.0856(7) 0.0647(6) -0.0100(5) -0.0327(6) 0.0113(7)
Mo6 0.1335(11) 0.0619(7) 0.1291(11) 0.0067(6) -0.0643(9) 0.0051(6)
P1 0.072(2) 0.052(2) 0.067(2) 0.0015(17) -0.0244(19) -0.0029(18)
O1 0.055(6) 0.061(6) 0.058(6) 0.001(5) -0.007(5) -0.001(5)
O2 0.075(7) 0.060(6) 0.055(6) 0.006(5) -0.009(6) -0.007(6)
O3 0.054(6) 0.058(6) 0.046(6) -0.003(5) -0.004(5) -0.008(5)
O4 0.052(6) 0.058(6) 0.044(6) -0.007(5) -0.001(5) 0.004(5)
O5 0.106(5) 0.071(4) 0.098(5) 0.008(4) -0.010(4) 0.010(4)
O6 0.097(5) 0.092(5) 0.100(5) 0.012(4) 0.010(4) 0.014(4)
O7 0.088(5) 0.092(5) 0.095(5) 0.016(4) 0.023(4) 0.014(4)
O8 0.095(5) 0.123(6) 0.126(6) -0.033(5) -0.031(5) 0.029(5)
O9 0.100(5) 0.090(5) 0.101(5) 0.019(4) 0.025(4) 0.007(4)
O10 0.096(5) 0.098(5) 0.089(5) 0.016(4) 0.017(4) 0.013(4)
O11 0.105(5) 0.098(5) 0.088(5) 0.018(4) 0.017(4) 0.006(4)
O12 0.086(5) 0.087(5) 0.135(6) -0.033(5) 0.005(5) -0.005(4)
O13 0.114(6) 0.092(5) 0.083(5) 0.014(4) 0.007(4) 0.022(4)
O14 0.142(7) 0.092(5) 0.103(6) 0.008(5) 0.007(5) -0.029(5)
O15 0.129(6) 0.117(6) 0.084(5) 0.030(5) -0.014(5) -0.013(5)
O16 0.123(6) 0.126(6) 0.175(8) -0.065(6) -0.040(6) 0.026(5)
O17 0.132(7) 0.109(6) 0.151(7) -0.017(5) -0.063(6) -0.014(5)
O18 0.146(6) 0.125(5) 0.121(5) 0.020(4) -0.029(5) -0.047(4)
O19 0.114(5) 0.129(5) 0.146(6) -0.041(5) -0.031(4) 0.015(4)
O20 0.154(6) 0.132(5) 0.126(5) 0.016(4) -0.038(5) -0.040(5)
O21 0.174(8) 0.140(7) 0.109(6) 0.028(5) -0.054(6) -0.052(6)
O22 0.115(6) 0.134(7) 0.169(8) -0.063(6) -0.044(6) 0.024(5)
Cu1 0.0880(10) 0.0867(10) 0.0793(10) -0.0035(7) 0.0026(8) -0.0099(8)
Cl1 0.069(2) 0.072(2) 0.079(3) -0.0020(19) -0.0077(18) 0.0077(18)
C1 0.091(7) 0.062(6) 0.083(6) 0.002(5) -0.002(6) -0.006(5)
C2 0.082(6) 0.080(6) 0.068(6) -0.010(5) -0.001(5) 0.007(5)
C3 0.084(6) 0.066(6) 0.072(6) 0.008(5) -0.006(5) 0.011(5)
C4 0.101(7) 0.065(6) 0.097(7) 0.001(6) 0.011(6) 0.005(6)
C5 0.098(7) 0.076(6) 0.092(7) -0.009(6) 0.016(6) 0.014(6)
C6 0.086(7) 0.098(7) 0.072(6) 0.003(6) -0.001(5) 0.009(6)
C7 0.078(7) 0.112(8) 0.088(7) 0.022(6) 0.003(6) -0.002(6)
C8 0.094(8) 0.127(8) 0.103(8) 0.015(7) -0.003(7) -0.010(7)
C9 0.106(8) 0.138(9) 0.122(8) 0.030(8) -0.007(7) -0.001(7)
C10 0.093(8) 0.135(9) 0.104(8) 0.008(7) -0.009(7) 0.002(7)
C11 0.100(7) 0.096(7) 0.091(7) 0.013(6) 0.003(6) -0.001(6)
C12 0.121(8) 0.106(8) 0.112(8) 0.016(7) -0.002(7) 0.001(7)
C13 0.139(9) 0.094(8) 0.126(9) -0.009(7) 0.000(8) -0.009(7)
C14 0.103(8) 0.123(9) 0.104(8) -0.008(7) -0.028(7) 0.007(7)
C15 0.124(9) 0.126(9) 0.120(9) -0.011(7) -0.016(7) 0.008(7)
C16 0.075(6) 0.139(9) 0.069(6) -0.015(6) -0.008(5) 0.016(7)
C17 0.128(9) 0.144(9) 0.118(9) 0.028(8) -0.031(7) -0.006(8)
C18 0.136(9) 0.133(9) 0.138(9) 0.013(8) -0.034(8) -0.004(8)
C19 0.110(8) 0.108(8) 0.114(8) -0.008(7) 0.005(7) 0.001(7)
C20 0.130(9) 0.090(7) 0.098(8) -0.013(6) 0.003(7) -0.011(7)
C21 0.133(9) 0.086(7) 0.108(8) 0.002(6) -0.005(7) 0.007(7)
C22 0.115(8) 0.110(8) 0.122(8) 0.009(7) -0.021(7) -0.004(7)
C23 0.101(8) 0.089(7) 0.112(8) -0.009(6) -0.009(7) -0.002(6)
C24 0.191(11) 0.156(11) 0.170(11) -0.007(9) 0.010(9) -0.014(9)
C25 0.169(11) 0.187(12) 0.166(11) -0.022(9) -0.011(9) -0.018(9)
C26 0.158(10) 0.154(10) 0.125(9) 0.019(8) -0.020(8) 0.015(8)
N1 0.085(5) 0.065(5) 0.075(5) -0.003(4) 0.004(4) 0.002(4)
N2 0.067(5) 0.090(6) 0.078(5) -0.004(5) -0.003(4) 0.006(4)
N3 0.094(6) 0.091(6) 0.075(5) 0.020(5) -0.016(5) -0.004(5)
N4 0.090(6) 0.080(6) 0.093(6) 0.003(5) 0.008(5) -0.005(5)

loop_
_atom_type_symbol
_atom_type_description
_atom_type_scat_dispersion_real
_atom_type_scat_dispersion_imag
_atom_type_scat_source
C C 0.0033 0.0016 'International Tables Vol C Tables 4.2.6.8 and 6.1.1.4'
H H 0.0000 0.0000 'International Tables Vol C Tables 4.2.6.8 and 6.1.1.4'
N N 0.0061 0.0033 'International Tables Vol C Tables 4.2.6.8 and 6.1.1.4'
O O 0.0106 0.0060 'International Tables Vol C Tables 4.2.6.8 and 6.1.1.4'
P P 0.1023 0.0942 'International Tables Vol C Tables 4.2.6.8 and 6.1.1.4'
Cl Cl 0.1484 0.1585 'International Tables Vol C Tables 4.2.6.8 and 6.1.1.4'
Cu Cu 0.3201 1.2651 'International Tables Vol C Tables 4.2.6.8 and 6.1.1.4'
Mo Mo -1.6832 0.6857 'International Tables Vol C Tables 4.2.6.8 and 6.1.1.4'

loop_
_geom_angle_atom_site_label_1
_geom_angle_atom_site_label_2
_geom_angle_atom_site_label_3
_geom_angle
_geom_angle_site_symmetry_1
_geom_angle_site_symmetry_3
_geom_angle_publ_flag
O17 Mo1 O7 103.1(5) . . ?
O17 Mo1 O10 101.5(5) . . ?
O7 Mo1 O10 94.2(4) . . ?
O17 Mo1 O6 100.8(5) . 5_666 ?
O7 Mo1 O6 88.4(4) . 5_666 ?
O10 Mo1 O6 156.4(4) . 5_666 ?
O17 Mo1 O13 101.2(5) . . ?
O7 Mo1 O13 155.1(4) . . ?
O10 Mo1 O13 86.5(4) . . ?
O6 Mo1 O13 81.5(3) 5_666 . ?
O17 Mo1 O2 161.5(6) . 5_666 ?
O7 Mo1 O2 92.8(4) . 5_666 ?
O10 Mo1 O2 67.5(4) . 5_666 ?
O6 Mo1 O2 88.9(4) 5_666 5_666 ?
O13 Mo1 O2 64.5(4) . 5_666 ?
O17 Mo1 O3 163.8(5) . . ?
O7 Mo1 O3 67.9(4) . . ?
O10 Mo1 O3 92.8(4) . . ?
O6 Mo1 O3 66.5(4) 5_666 . ?
O13 Mo1 O3 87.2(4) . . ?
O2 Mo1 O3 34.0(4) 5_666 . ?
O12 Mo2 O11 103.1(4) . . ?
O12 Mo2 O20 103.3(5) . . ?
O11 Mo2 O20 94.4(5) . . ?
O12 Mo2 O10 99.9(4) . . ?
O11 Mo2 O10 88.0(4) . . ?
O20 Mo2 O10 155.5(5) . . ?
O12 Mo2 O18 100.6(5) . . ?
O11 Mo2 O18 155.6(5) . . ?
O20 Mo2 O18 85.5(4) . . ?
O10 Mo2 O18 82.5(4) . . ?
O12 Mo2 O1 158.3(5) . . ?
O11 Mo2 O1 94.0(4) . . ?
O20 Mo2 O1 61.7(5) . . ?
O10 Mo2 O1 93.8(4) . . ?
O18 Mo2 O1 64.5(5) . . ?
O14 Mo3 O9 101.8(4) . . ?
O14 Mo3 O16 101.9(5) . . ?
O9 Mo3 O16 95.3(5) . . ?
O14 Mo3 O19 101.3(5) . 5_666 ?
O9 Mo3 O19 155.3(5) . 5_666 ?
O16 Mo3 O19 88.3(4) . 5_666 ?
O14 Mo3 O7 99.7(4) . 5_666 ?
O9 Mo3 O7 86.5(4) . 5_666 ?
O16 Mo3 O7 157.5(5) . 5_666 ?
O19 Mo3 O7 81.2(4) 5_666 5_666 ?
O14 Mo3 O4 160.7(5) . . ?
O9 Mo3 O4 93.8(4) . . ?
O16 Mo3 O4 65.1(5) . . ?
O19 Mo3 O4 65.6(4) 5_666 . ?
O7 Mo3 O4 92.4(4) 5_666 . ?
O8 Mo4 O6 101.7(4) . . ?
O8 Mo4 O21 105.1(6) . . ?
O6 Mo4 O21 93.3(5) . . ?
O8 Mo4 O9 100.7(5) . . ?
O6 Mo4 O9 87.6(4) . . ?
O21 Mo4 O9 153.4(5) . . ?
O8 Mo4 O20 99.4(5) . . ?
O6 Mo4 O20 157.9(5) . . ?
O21 Mo4 O20 87.5(5) . . ?
O9 Mo4 O20 82.0(4) . . ?
O8 Mo4 O1 156.8(5) . . ?
O6 Mo4 O1 100.0(4) . . ?
O21 Mo4 O1 65.3(5) . . ?
O9 Mo4 O1 88.4(4) . . ?
O20 Mo4 O1 60.4(5) . . ?
O15 Mo5 O22 104.2(6) . . ?
O15 Mo5 O13 103.3(4) . . ?
O22 Mo5 O13 95.5(5) . . ?
O15 Mo5 O11 98.4(4) . . ?
O22 Mo5 O11 155.8(5) . . ?
O13 Mo5 O11 87.6(4) . . ?
O15 Mo5 O16 98.5(5) . . ?
O22 Mo5 O16 86.4(4) . . ?
O13 Mo5 O16 156.8(5) . . ?
O11 Mo5 O16 81.6(4) . . ?
O15 Mo5 O4 158.0(4) . . ?
O22 Mo5 O4 66.9(5) . . ?
O13 Mo5 O4 97.7(4) . . ?
O11 Mo5 O4 88.9(4) . . ?
O16 Mo5 O4 61.8(5) . . ?
O5 Mo6 O18 102.4(5) . . ?
O5 Mo6 O19 102.4(5) . . ?
O18 Mo6 O19 96.6(5) . . ?
O5 Mo6 O21 102.1(5) . . ?
O18 Mo6 O21 86.5(5) . . ?
O19 Mo6 O21 154.0(5) . . ?
O5 Mo6 O22 100.4(5) . 5_666 ?
O18 Mo6 O22 155.9(5) . 5_666 ?
O19 Mo6 O22 86.2(5) . 5_666 ?
O21 Mo6 O22 81.0(5) . 5_666 ?
O3 P1 O3 180.0(13) 5_666 . ?
O3 P1 O2 60.3(7) 5_666 . ?
O3 P1 O2 119.7(7) . . ?
O3 P1 O2 119.7(7) 5_666 5_666 ?
O3 P1 O2 60.3(7) . 5_666 ?
O2 P1 O2 180.0(9) . 5_666 ?
O3 P1 O1 70.1(6) 5_666 . ?
O3 P1 O1 109.9(6) . . ?
O2 P1 O1 108.6(7) . . ?
O2 P1 O1 71.4(7) 5_666 . ?
O3 P1 O1 109.9(6) 5_666 5_666 ?
O3 P1 O1 70.1(6) . 5_666 ?
O2 P1 O1 71.4(7) . 5_666 ?
O2 P1 O1 108.6(7) 5_666 5_666 ?
O1 P1 O1 180.000(3) . 5_666 ?
O3 P1 O4 108.5(6) 5_666 5_666 ?
O3 P1 O4 71.5(6) . 5_666 ?
O2 P1 O4 70.7(7) . 5_666 ?
O2 P1 O4 109.3(7) 5_666 5_666 ?
O1 P1 O4 81.2(6) . 5_666 ?
O1 P1 O4 98.8(6) 5_666 5_666 ?
O3 P1 O4 71.5(6) 5_666 . ?
O3 P1 O4 108.5(6) . . ?
O2 P1 O4 109.3(7) . . ?
O2 P1 O4 70.7(7) 5_666 . ?
O1 P1 O4 98.8(6) . . ?
O1 P1 O4 81.2(6) 5_666 . ?
O4 P1 O4 180.0(6) 5_666 . ?
P1 O1 O3 49.1(5) . 5_666 ?
P1 O1 O2 49.2(5) . 5_666 ?
O3 O1 O2 87.7(8) 5_666 5_666 ?
P1 O1 Mo4 124.8(6) . . ?
O3 O1 Mo4 75.8(6) 5_666 . ?
O2 O1 Mo4 146.5(8) 5_666 . ?
P1 O1 Mo2 125.4(6) . . ?
O3 O1 Mo2 140.9(8) 5_666 . ?
O2 O1 Mo2 76.3(6) 5_666 . ?
Mo4 O1 Mo2 98.3(5) . . ?
O3 O2 P1 59.2(7) 5_666 . ?
O3 O2 O4 100.4(9) 5_666 5_666 ?
P1 O2 O4 59.9(6) . 5_666 ?
O3 O2 O1 100.7(9) 5_666 5_666 ?
P1 O2 O1 59.4(6) . 5_666 ?
O4 O2 O1 87.7(8) 5_666 5_666 ?
O3 O2 Mo1 73.1(7) 5_666 5_666 ?
P1 O2 Mo1 132.0(8) . 5_666 ?
O4 O2 Mo1 140.6(8) 5_666 5_666 ?
O1 O2 Mo1 131.6(8) 5_666 5_666 ?
P1 O3 O2 60.6(7) . 5_666 ?
P1 O3 O1 60.7(6) . 5_666 ?
O2 O3 O1 102.3(9) 5_666 5_666 ?
P1 O3 O4 60.0(6) . 5_666 ?
O2 O3 O4 101.6(9) 5_666 5_666 ?
O1 O3 O4 88.6(7) 5_666 5_666 ?
P1 O3 Mo1 133.2(7) . . ?
O2 O3 Mo1 72.9(7) 5_666 . ?
O1 O3 Mo1 140.6(7) 5_666 . ?
O4 O3 Mo1 130.8(7) 5_666 . ?
P1 O4 O2 49.4(5) . 5_666 ?
P1 O4 O3 48.6(5) . 5_666 ?
O2 O4 O3 87.3(8) 5_666 5_666 ?
P1 O4 Mo3 126.2(6) . . ?
O2 O4 Mo3 139.4(7) 5_666 . ?
O3 O4 Mo3 77.7(5) 5_666 . ?
P1 O4 Mo5 124.0(6) . . ?
O2 O4 Mo5 74.7(5) 5_666 . ?
O3 O4 Mo5 145.3(7) 5_666 . ?
Mo3 O4 Mo5 96.9(4) . . ?
Mo4 O6 Mo1 136.8(5) . 5_666 ?
Mo1 O7 Mo3 139.7(5) . 5_666 ?
Mo3 O9 Mo4 140.8(5) . . ?
Mo1 O10 Mo2 139.6(5) . . ?
Mo2 O11 Mo5 139.1(5) . . ?
Mo5 O13 Mo1 140.2(5) . . ?
Mo3 O16 Mo5 135.7(8) . . ?
Mo6 O18 Mo2 140.8(6) . . ?
Mo6 O19 Mo3 138.5(6) . 5_666 ?
Mo2 O20 Mo4 139.0(8) . . ?
Mo4 O21 Mo6 141.7(6) . . ?
Mo5 O22 Mo6 138.7(7) . 5_666 ?
N2 Cu1 N1 173.5(4) . . ?
N2 Cu1 N4 90.8(4) . . ?
N1 Cu1 N4 90.3(4) . . ?
N2 Cu1 N3 89.6(4) . . ?
N1 Cu1 N3 88.7(4) . . ?
N4 Cu1 N3 174.1(4) . . ?
N2 Cu1 Cl1 93.3(3) . . ?
N1 Cu1 Cl1 93.1(3) . . ?
N4 Cu1 Cl1 90.1(3) . . ?
N3 Cu1 Cl1 95.7(3) . . ?
Cu1 Cl1 Cu1 180.0 5_665 . ?
N1 C1 C2 125.3(11) . . ?
N1 C1 H1 117.4 . . ?
C2 C1 H1 117.4 . . ?
C1 C2 C3 119.0(11) . . ?
C1 C2 H2 120.5 . . ?
C3 C2 H2 120.5 . . ?
C4 C3 C2 117.3(11) . . ?
C4 C3 C11 120.9(11) . . ?
C2 C3 C11 121.8(11) . . ?
C3 C4 C5 119.7(11) . . ?
C3 C4 H4 120.2 . . ?
C5 C4 H4 120.2 . . ?
N1 C5 C4 123.5(11) . . ?
N1 C5 H5 118.3 . . ?
C4 C5 H5 118.3 . . ?
N2 C6 C7 121.5(12) . . ?
N2 C6 H6 119.3 . . ?
C7 C6 H6 119.3 . . ?
C8 C7 C6 120.8(13) . . ?
C8 C7 H7 119.6 . . ?
C6 C7 H7 119.6 . . ?
C7 C8 C9 116.3(14) . . ?
C7 C8 C13 124.4(13) . 4_564 ?
C9 C8 C13 119.3(14) . 4_564 ?
C10 C9 C8 122.1(16) . . ?
C10 C9 H9 119.0 . . ?
C8 C9 H9 119.0 . . ?
C9 C10 N2 121.9(15) . . ?
C9 C10 H10 119.0 . . ?
N2 C10 H10 119.0 . . ?
C12 C11 C3 114.9(11) . . ?
C12 C11 H11A 108.5 . . ?
C3 C11 H11A 108.5 . . ?
C12 C11 H11B 108.5 . . ?
C3 C11 H11B 108.5 . . ?
H11A C11 H11B 107.5 . . ?
C13 C12 C11 115.2(14) . . ?
C13 C12 H12A 108.5 . . ?
C11 C12 H12A 108.5 . . ?
C13 C12 H12B 108.5 . . ?
C11 C12 H12B 108.5 . . ?
H12A C12 H12B 107.5 . . ?
C12 C13 C8 116.8(13) . 3_645 ?
C12 C13 H13A 108.1 . . ?
C8 C13 H13A 108.1 3_645 . ?
C12 C13 H13B 108.1 . . ?
C8 C13 H13B 108.1 3_645 . ?
H13A C13 H13B 107.3 . . ?
N3 C14 C15 124.8(15) . . ?
N3 C14 H14 117.6 . . ?
C15 C14 H14 117.6 . . ?
C14 C15 C16 116.3(16) . . ?
C14 C15 H15 121.9 . . ?
C16 C15 H15 121.9 . . ?
C17 C16 C15 119.0(15) . . ?
C17 C16 C24 121.6(17) . 4_565 ?
C15 C16 C24 119.4(17) . 4_565 ?
C16 C17 C18 121.9(17) . . ?
C16 C17 H17 119.1 . . ?
C18 C17 H17 119.1 . . ?
N3 C18 C17 120.5(18) . . ?
N3 C18 H18 119.7 . . ?
C17 C18 H18 119.7 . . ?
N4 C19 C20 126.1(15) . . ?
N4 C19 H19 116.9 . . ?
C20 C19 H19 116.9 . . ?
C21 C20 C19 119.1(16) . . ?
C21 C20 H20 120.4 . . ?
C19 C20 H20 120.4 . . ?
C20 C21 C22 118.8(16) . . ?
C20 C21 C26 121.1(16) . . ?
C22 C21 C26 119.6(16) . . ?
C21 C22 C23 120.9(16) . . ?
C21 C22 H22 119.6 . . ?
C23 C22 H22 119.6 . . ?
N4 C23 C22 120.1(15) . . ?
N4 C23 H23 120.0 . . ?
C22 C23 H23 120.0 . . ?
C25 C24 C16 119(2) . 3_644 ?
C25 C24 H24A 107.6 . . ?
C16 C24 H24A 107.6 3_644 . ?
C25 C24 H24B 107.6 . . ?
C16 C24 H24B 107.6 3_644 . ?
H24A C24 H24B 107.1 . . ?
C24 C25 C26 108(2) . . ?
C24 C25 H25A 110.0 . . ?
C26 C25 H25A 110.0 . . ?
C24 C25 H25B 110.0 . . ?
C26 C25 H25B 110.0 . . ?
H25A C25 H25B 108.4 . . ?
C25 C26 C21 111.1(14) . . ?
C25 C26 H26A 109.4 . . ?
C21 C26 H26A 109.4 . . ?
C25 C26 H26B 109.4 . . ?
C21 C26 H26B 109.4 . . ?
H26A C26 H26B 108.0 . . ?
C5 N1 C1 115.2(10) . . ?
C5 N1 Cu1 122.0(8) . . ?
C1 N1 Cu1 122.8(8) . . ?
C6 N2 C10 117.3(12) . . ?
C6 N2 Cu1 121.0(8) . . ?
C10 N2 Cu1 121.7(10) . . ?
C14 N3 C18 117.4(14) . . ?
C14 N3 Cu1 121.5(9) . . ?
C18 N3 Cu1 121.1(11) . . ?
C19 N4 C23 114.8(13) . . ?
C19 N4 Cu1 124.2(10) . . ?
C23 N4 Cu1 121.0(9) . . ?

loop_
_geom_bond_atom_site_label_1
_geom_bond_atom_site_label_2
_geom_bond_distance
_geom_bond_site_symmetry_2
_geom_bond_publ_flag
Mo1 O17 1.660(9) . ?
Mo1 O7 1.809(8) . ?
Mo1 O10 1.828(8) . ?
Mo1 O6 1.978(8) 5_666 ?
Mo1 O13 1.987(8) . ?
Mo1 O2 2.438(13) 5_666 ?
Mo1 O3 2.440(11) . ?
Mo2 O12 1.646(8) . ?
Mo2 O11 1.825(8) . ?
Mo2 O20 1.834(11) . ?
Mo2 O10 1.969(9) . ?
Mo2 O18 1.993(10) . ?
Mo2 O1 2.361(12) . ?
Mo3 O14 1.666(9) . ?
Mo3 O9 1.820(8) . ?
Mo3 O16 1.823(10) . ?
Mo3 O19 1.955(10) 5_666 ?
Mo3 O7 2.001(9) 5_666 ?
Mo3 O4 2.344(12) . ?
Mo4 O8 1.645(9) . ?
Mo4 O6 1.842(9) . ?
Mo4 O21 1.848(10) . ?
Mo4 O9 1.967(8) . ?
Mo4 O20 1.971(11) . ?
Mo4 O1 2.350(12) . ?
Mo5 O15 1.639(9) . ?
Mo5 O22 1.809(10) . ?
Mo5 O13 1.823(9) . ?
Mo5 O11 1.973(9) . ?
Mo5 O16 2.004(11) . ?
Mo5 O4 2.394(11) . ?
Mo6 O5 1.649(8) . ?
Mo6 O18 1.809(11) . ?
Mo6 O19 1.824(11) . ?
Mo6 O21 1.940(11) . ?
Mo6 O22 2.004(11) 5_666 ?
P1 O3 1.411(12) 5_666 ?
P1 O3 1.411(12) . ?
P1 O2 1.430(13) . ?
P1 O2 1.430(13) 5_666 ?
P1 O1 1.628(13) . ?
P1 O1 1.628(13) 5_666 ?
P1 O4 1.629(12) 5_666 ?
P1 O4 1.629(12) . ?
O1 O3 1.754(17) 5_666 ?
O1 O2 1.792(18) 5_666 ?
O2 O3 1.426(17) 5_666 ?
O2 O4 1.777(18) 5_666 ?
O2 O1 1.792(18) 5_666 ?
O2 Mo1 2.438(13) 5_666 ?
O3 O2 1.426(17) 5_666 ?
O3 O1 1.754(17) 5_666 ?
O3 O4 1.784(16) 5_666 ?
O4 O2 1.777(18) 5_666 ?
O4 O3 1.784(16) 5_666 ?
O6 Mo1 1.978(8) 5_666 ?
O7 Mo3 2.001(9) 5_666 ?
O19 Mo3 1.955(10) 5_666 ?
O22 Mo6 2.004(11) 5_666 ?
Cu1 N2 2.018(10) . ?
Cu1 N1 2.021(9) . ?
Cu1 N4 2.022(11) . ?
Cu1 N3 2.025(10) . ?
Cu1 Cl1 2.7221(17) . ?
Cl1 Cu1 2.7221(17) 5_665 ?
C1 N1 1.336(14) . ?
C1 C2 1.342(16) . ?
C1 H1 0.9300 . ?
C2 C3 1.383(15) . ?
C2 H2 0.9300 . ?
C3 C4 1.365(16) . ?
C3 C11 1.536(17) . ?
C4 C5 1.375(17) . ?
C4 H4 0.9300 . ?
C5 N1 1.334(14) . ?
C5 H5 0.9300 . ?
C6 N2 1.351(14) . ?
C6 C7 1.388(17) . ?
C6 H6 0.9300 . ?
C7 C8 1.362(18) . ?
C7 H7 0.9300 . ?
C8 C9 1.378(19) . ?
C8 C13 1.55(2) 4_564 ?
C9 C10 1.34(2) . ?
C9 H9 0.9300 . ?
C10 N2 1.351(16) . ?
C10 H10 0.9300 . ?
C11 C12 1.507(18) . ?
C11 H11A 0.9700 . ?
C11 H11B 0.9700 . ?
C12 C13 1.39(2) . ?
C12 H12A 0.9700 . ?
C12 H12B 0.9700 . ?
C13 C8 1.55(2) 3_645 ?
C13 H13A 0.9700 . ?
C13 H13B 0.9700 . ?
C14 N3 1.268(17) . ?
C14 C15 1.38(2) . ?
C14 H14 0.9300 . ?
C15 C16 1.39(2) . ?
C15 H15 0.9300 . ?
C16 C17 1.26(2) . ?
C16 C24 1.52(2) 4_565 ?
C17 C18 1.39(2) . ?
C17 H17 0.9300 . ?
C18 N3 1.323(19) . ?
C18 H18 0.9300 . ?
C19 N4 1.335(17) . ?
C19 C20 1.385(19) . ?
C19 H19 0.9300 . ?
C20 C21 1.28(2) . ?
C20 H20 0.9300 . ?
C21 C22 1.38(2) . ?
C21 C26 1.64(2) . ?
C22 C23 1.407(19) . ?
C22 H22 0.9300 . ?
C23 N4 1.349(16) . ?
C23 H23 0.9300 . ?
C24 C25 1.29(3) . ?
C24 C16 1.52(2) 3_644 ?
C24 H24A 0.9700 . ?
C24 H24B 0.9700 . ?
C25 C26 1.61(3) . ?
C25 H25A 0.9700 . ?
C25 H25B 0.9700 . ?
C26 H26A 0.9700 . ?
C26 H26B 0.9700 . ?
